data_7064237
loop_
_publ_author_name
'Pandey, Sharmila'
'Mukhopadhyay, Narottam'
'Lloret, Francesc'
'Mukherjee, Rabindranath'

_publ_section_title
;
 Hetero-bimetallic complexes of pyridine-/pyrazine-2-carboxamide ligands:
 synthesis, structure, redox properties and magnetism
;
_journal_issue 6
_journal_name_full 'New Journal of Chemistry'
_journal_page_first 2721
_journal_page_last 2731
_journal_paper_doi 10.1039/D5NJ03831F
_journal_volume 50
_journal_year 2026
_chemical_formula_moiety 'C33 H27 Cl Co N12 O3 Zn, H2 O'
_chemical_formula_sum 'C33 H29 Cl Co N12 O4 Zn'
_chemical_formula_weight 817.43
_space_group_crystal_system orthorhombic
_space_group_IT_number 61
_space_group_name_Hall '-P 2ac 2ab'
_space_group_name_H-M_alt 'P b c a'
_atom_sites_solution_hydrogens mixed
_atom_sites_solution_primary dual
_audit_creation_date 2025-12-14
_audit_creation_method
;
Olex2 1.5
(compiled 2025.07.13 svn.rb7424aed for OlexSys, GUI svn.r7314)
;
_audit_update_record
;
2025-12-14 deposited with the CCDC.	2025-12-23 downloaded from the CCDC.
;
_cell_angle_alpha 90
_cell_angle_beta 90
_cell_angle_gamma 90
_cell_formula_units_Z 8
_cell_length_a 18.578(5)
_cell_length_b 16.484(5)
_cell_length_c 22.217(5)
_cell_measurement_reflns_used 6019
_cell_measurement_temperature 100(2)
_cell_measurement_theta_max 28.29
_cell_measurement_theta_min 2.19
_cell_volume 6804(3)
_computing_cell_refinement 'Bruker SMART'
_computing_data_collection 'Bruker SMART APEX'
_computing_data_reduction 'Bruker SAINT PLUS'
_computing_molecular_graphics 'Olex2 1.5 (Dolomanov et al., 2009)'
_computing_publication_material 'Olex2 1.5 (Dolomanov et al., 2009)'
_computing_structure_refinement 'SHELXL 2018/3 (Sheldrick, 2015)'
_computing_structure_solution 'XT  (Sheldrick, 2015)'
_diffrn_ambient_temperature 100.15
_diffrn_measured_fraction_theta_full 0.999
_diffrn_measured_fraction_theta_max 0.999
_diffrn_measurement_device_type 'CCD area detector'
_diffrn_measurement_method 'phi and omega scans'
_diffrn_radiation_monochromator graphite
_diffrn_radiation_type MoK\a
_diffrn_radiation_wavelength 0.71069
_diffrn_reflns_av_R_equivalents 0.0905
_diffrn_reflns_av_unetI/netI 0.0656
_diffrn_reflns_Laue_measured_fraction_full 0.999
_diffrn_reflns_Laue_measured_fraction_max 0.999
_diffrn_reflns_limit_h_max 16
_diffrn_reflns_limit_h_min -22
_diffrn_reflns_limit_k_max 16
_diffrn_reflns_limit_k_min -19
_diffrn_reflns_limit_l_max 26
_diffrn_reflns_limit_l_min -25
_diffrn_reflns_number 33577
_diffrn_reflns_point_group_measured_fraction_full 0.999
_diffrn_reflns_point_group_measured_fraction_max 0.999
_diffrn_reflns_theta_full 25.024
_diffrn_reflns_theta_max 25.024
_diffrn_reflns_theta_min 2.192
_exptl_absorpt_coefficient_mu 1.330
_exptl_absorpt_correction_T_max 0.8785
_exptl_absorpt_correction_T_min 0.7768
_exptl_absorpt_correction_type empirical
_exptl_absorpt_process_details SADABS
_exptl_crystal_colour red
_exptl_crystal_colour_primary red
_exptl_crystal_density_diffrn 1.596
_exptl_crystal_density_method 'not measured'
_exptl_crystal_description block
_exptl_crystal_F_000 3336
_exptl_crystal_size_max 0.2
_exptl_crystal_size_mid 0.1
_exptl_crystal_size_min 0.1
_refine_diff_density_max 0.820
_refine_diff_density_min -0.407
_refine_diff_density_rms 0.089
_refine_ls_extinction_method none
_refine_ls_goodness_of_fit_ref 1.019
_refine_ls_hydrogen_treatment constr
_refine_ls_matrix_type full
_refine_ls_number_parameters 487
_refine_ls_number_reflns 6014
_refine_ls_number_restraints 6
_refine_ls_restrained_S_all 1.019
_refine_ls_R_factor_all 0.0810
_refine_ls_R_factor_gt 0.0482
_refine_ls_shift/su_max 0.000
_refine_ls_shift/su_mean 0.000
_refine_ls_structure_factor_coef Fsqd
_refine_ls_weighting_details 'w=1/[\s^2^(Fo^2^)+(0.0559P)^2^+0.9049P] where P=(Fo^2^+2Fc^2^)/3'
_refine_ls_weighting_scheme calc
_refine_ls_wR_factor_gt 0.1064
_refine_ls_wR_factor_ref 0.1213
_reflns_Friedel_coverage 0.000
_reflns_number_gt 4164
_reflns_number_total 6014
_reflns_threshold_expression 'I > 2\s(I)'
_cod_data_source_file d5nj03831f2.cif
_cod_data_source_block 12sepd
_cod_database_code 7064237
_shelx_shelxl_version_number 2018/3
_shelx_space_group_comment
;
The symmetry employed for this shelxl refinement is uniquely defined
by the following loop, which should always be used as a source of
symmetry information in preference to the above space-group names.
They are only intended as comments.
;
_shelx_estimated_absorpt_t_max 0.878
_shelx_estimated_absorpt_t_min 0.777
_olex2_refinement_description
;
1. Fixed Uiso
 At 1.2 times of:
  All C(H) groups
 At 1.5 times of:
  All C(H,H,H) groups, All O(H,H) groups
2. Uiso/Uaniso restraints and constraints
Uanis(O5) \\sim Ueq: with sigma of 0.004 and sigma for terminal atoms of 0.008
3. Others
 Fixed Sof: O4(0.85) H4A(0.85) H4B(0.85) O5(0.15) H5A(0.15) H5B(0.15)
4.a Free rotating group:
 O4(H4A,H4B), O5(H5A,H5B)
4.b Aromatic/amide H refined with riding coordinates:
 C1(H1), C2(H2), C3(H3), C7(H7), C10(H10), C11(H11), C12(H12), C13(H13),
 C14(H14), C18(H18), C21(H21), C22(H22), C23(H23), C24(H24), C25(H25), C29(H29),
  C32(H32), C33(H33)
4.c Idealised Me refined as rotating group:
 C9(H9A,H9B,H9C), C20(H20A,H20B,H20C), C31(H31A,H31B,H31C)
;
_olex2_submission_special_instructions 'No special instructions were received'

loop_
_space_group_symop_operation_xyz
'x, y, z'
'-x+1/2, -y, z+1/2'
'x+1/2, -y+1/2, -z'
'-x, y+1/2, -z+1/2'
'-x, -y, -z'
'x-1/2, y, -z-1/2'
'-x-1/2, y-1/2, z'
'x, -y-1/2, z-1/2'

loop_
_atom_site_label
_atom_site_type_symbol
_atom_site_fract_x
_atom_site_fract_y
_atom_site_fract_z
_atom_site_U_iso_or_equiv
_atom_site_adp_type
_atom_site_occupancy
_atom_site_site_symmetry_order
_atom_site_calc_flag
_atom_site_refinement_flags_posn
_atom_site_refinement_flags_adp
_atom_site_refinement_flags_occupancy
_atom_site_disorder_assembly
_atom_site_disorder_group
Zn Zn 0.00059(3) 0.26596(3) 0.24200(2) 0.02483(15) Uani 1 1 d . . . . .
Co Co -0.01913(3) 0.24572(3) 0.08321(2) 0.02149(16) Uani 1 1 d . . . . .
Cl Cl 0.00885(6) 0.27936(7) 0.34326(4) 0.0314(3) Uani 1 1 d . . . . .
O1 O 0.09111(17) 0.03328(16) 0.12622(13) 0.0333(8) Uani 1 1 d . . . . .
O2 O -0.22650(16) 0.28911(17) 0.14794(12) 0.0298(7) Uani 1 1 d . . . . .
O3 O 0.12183(18) 0.43573(17) 0.12218(13) 0.0399(8) Uani 1 1 d . . . . .
N1 N -0.05090(18) 0.12899(18) 0.04845(14) 0.0214(8) Uani 1 1 d . . . . .
N2 N -0.1029(2) -0.0302(2) 0.04149(16) 0.0316(9) Uani 1 1 d . . . . .
N3 N 0.04940(18) 0.16606(18) 0.13039(14) 0.0213(8) Uani 1 1 d . . . . .
N4 N 0.09987(19) 0.23563(18) 0.21154(14) 0.0240(8) Uani 1 1 d . . . . .
N5 N -0.09455(19) 0.31951(19) 0.03545(14) 0.0253(8) Uani 1 1 d . . . . .
N6 N -0.1911(2) 0.4406(2) -0.00004(17) 0.0360(9) Uani 1 1 d . . . . .
N7 N -0.10998(18) 0.24000(18) 0.13845(14) 0.0220(8) Uani 1 1 d . . . . .
N8 N -0.07252(18) 0.17787(19) 0.22769(14) 0.0240(8) Uani 1 1 d . . . . .
N9 N 0.07225(18) 0.27152(18) 0.02704(14) 0.0224(8) Uani 1 1 d . . . . .
N10 N 0.2078(2) 0.3043(2) -0.02193(16) 0.0347(9) Uani 1 1 d . . . . .
N11 N 0.02139(19) 0.35286(19) 0.11974(14) 0.0244(8) Uani 1 1 d . . . . .
N12 N -0.0307(2) 0.37795(19) 0.21498(15) 0.0274(8) Uani 1 1 d . . . . .
C1 C -0.1087(2) 0.1098(2) 0.01561(18) 0.0268(10) Uani 1 1 d . . . . .
H1 H -0.132823 0.151330 -0.006123 0.032 Uiso 1 1 calc R U . . .
C2 C -0.1345(2) 0.0312(3) 0.01234(19) 0.0314(11) Uani 1 1 d . . . . .
H2 H -0.176026 0.020522 -0.011360 0.038 Uiso 1 1 calc R U . . .
C3 C -0.0444(2) -0.0112(2) 0.07365(19) 0.0285(10) Uani 1 1 d . . . . .
H3 H -0.020082 -0.052987 0.094919 0.034 Uiso 1 1 calc R U . . .
C4 C -0.0179(2) 0.0674(2) 0.07708(17) 0.0221(9) Uani 1 1 d . . . . .
C5 C 0.0477(2) 0.0879(2) 0.11410(17) 0.0251(10) Uani 1 1 d . . . . .
C6 C 0.1110(2) 0.1936(2) 0.16020(17) 0.0218(9) Uani 1 1 d . . . . .
C7 C 0.1794(2) 0.1863(2) 0.13634(18) 0.0263(10) Uani 1 1 d . . . . .
H7 H 0.186157 0.155243 0.100750 0.032 Uiso 1 1 calc R U . . .
C8 C 0.2383(2) 0.2232(3) 0.1632(2) 0.0321(11) Uani 1 1 d . . . . .
C9 C 0.3111(2) 0.2224(3) 0.1341(2) 0.0456(13) Uani 1 1 d . . . . .
H9A H 0.335426 0.171140 0.143251 0.068 Uiso 1 1 calc R U . . .
H9B H 0.339835 0.267726 0.149537 0.068 Uiso 1 1 calc R U . . .
H9C H 0.305666 0.227909 0.090381 0.068 Uiso 1 1 calc R U . . .
C10 C 0.2262(3) 0.2629(3) 0.2176(2) 0.0336(11) Uani 1 1 d . . . . .
H10 H 0.265127 0.286843 0.238921 0.040 Uiso 1 1 calc R U . . .
C11 C 0.1582(2) 0.2672(2) 0.24004(18) 0.0265(10) Uani 1 1 d . . . . .
H11 H 0.151091 0.293640 0.277573 0.032 Uiso 1 1 calc R U . . .
C12 C -0.0837(3) 0.3636(2) -0.01428(18) 0.0310(11) Uani 1 1 d . . . . .
H12 H -0.042648 0.353222 -0.038581 0.037 Uiso 1 1 calc R U . . .
C13 C -0.1312(3) 0.4238(3) -0.0308(2) 0.0360(12) Uani 1 1 d . . . . .
H13 H -0.120833 0.454941 -0.065713 0.043 Uiso 1 1 calc R U . . .
C14 C -0.2019(2) 0.3943(2) 0.04936(19) 0.0317(11) Uani 1 1 d . . . . .
H14 H -0.244144 0.402843 0.072644 0.038 Uiso 1 1 calc R U . . .
C15 C -0.1539(2) 0.3350(2) 0.06732(18) 0.0243(10) Uani 1 1 d . . . . .
C16 C -0.1675(2) 0.2845(2) 0.12280(18) 0.0234(9) Uani 1 1 d . . . . .
C17 C -0.1185(2) 0.1777(2) 0.18033(17) 0.0216(9) Uani 1 1 d . . . . .
C18 C -0.1658(2) 0.1132(2) 0.17094(18) 0.0255(10) Uani 1 1 d . . . . .
H18 H -0.199238 0.115544 0.138607 0.031 Uiso 1 1 calc R U . . .
C19 C -0.1648(2) 0.0460(2) 0.20801(18) 0.0256(10) Uani 1 1 d . . . . .
C20 C -0.2100(3) -0.0271(2) 0.1951(2) 0.0373(12) Uani 1 1 d . . . . .
H20A H -0.252724 -0.010825 0.172285 0.056 Uiso 1 1 calc R U . . .
H20B H -0.224851 -0.052210 0.233133 0.056 Uiso 1 1 calc R U . . .
H20C H -0.181962 -0.066180 0.171530 0.056 Uiso 1 1 calc R U . . .
C21 C -0.1171(2) 0.0468(3) 0.2566(2) 0.0329(11) Uani 1 1 d . . . . .
H21 H -0.114809 0.002075 0.283496 0.040 Uiso 1 1 calc R U . . .
C22 C -0.0738(2) 0.1127(2) 0.26510(18) 0.0286(10) Uani 1 1 d . . . . .
H22 H -0.042872 0.113084 0.299118 0.034 Uiso 1 1 calc R U . . .
C23 C 0.0969(2) 0.2312(2) -0.02047(17) 0.0241(10) Uani 1 1 d . . . . .
H23 H 0.068154 0.189800 -0.038038 0.029 Uiso 1 1 calc R U . . .
C24 C 0.1638(2) 0.2484(2) -0.04481(18) 0.0285(10) Uani 1 1 d . . . . .
H24 H 0.179066 0.219017 -0.079335 0.034 Uiso 1 1 calc R U . . .
C25 C 0.1823(2) 0.3442(3) 0.02622(19) 0.0318(11) Uani 1 1 d . . . . .
H25 H 0.211889 0.384333 0.044445 0.038 Uiso 1 1 calc R U . . .
C26 C 0.1154(2) 0.3299(2) 0.05039(17) 0.0255(10) Uani 1 1 d . . . . .
C27 C 0.0857(3) 0.3780(2) 0.10207(18) 0.0288(11) Uani 1 1 d . . . . .
C28 C -0.0176(2) 0.4042(2) 0.15871(18) 0.0257(10) Uani 1 1 d . . . . .
C29 C -0.0476(2) 0.4762(2) 0.13730(19) 0.0280(10) Uani 1 1 d . . . . .
H29 H -0.038029 0.493171 0.097234 0.034 Uiso 1 1 calc R U . . .
C30 C -0.0912(2) 0.5231(2) 0.1739(2) 0.0294(11) Uani 1 1 d . . . . .
C31 C -0.1263(3) 0.5993(2) 0.1497(2) 0.0367(12) Uani 1 1 d . . . . .
H31A H -0.089550 0.641162 0.143648 0.055 Uiso 1 1 calc R U . . .
H31B H -0.162256 0.618823 0.178542 0.055 Uiso 1 1 calc R U . . .
H31C H -0.149801 0.587273 0.111221 0.055 Uiso 1 1 calc R U . . .
C32 C -0.1010(3) 0.4970(3) 0.2323(2) 0.0333(11) Uani 1 1 d . . . . .
H32 H -0.128451 0.528833 0.259534 0.040 Uiso 1 1 calc R U . . .
C33 C -0.0710(2) 0.4249(3) 0.25134(19) 0.0310(11) Uani 1 1 d . . . . .
H33 H -0.079085 0.407674 0.291596 0.037 Uiso 1 1 calc R U . . .
O4 O 0.2844(3) 0.4312(3) 0.1378(3) 0.0643(15) Uani 0.85 1 d G . P A 1
H4A H 0.313767 0.464250 0.119613 0.097 Uiso 0.85 1 d G U P A 1
H4B H 0.244369 0.458264 0.140775 0.097 Uiso 0.85 1 d G U P A 1
O5 O 0.3184(12) 0.4190(13) 0.1121(10) 0.023(5) Uani 0.15 1 d G U P B 2
H5A H 0.301042 0.421110 0.075778 0.034 Uiso 0.15 1 d G U P B 2
H5B H 0.365179 0.419517 0.110578 0.034 Uiso 0.15 1 d G U P B 2

loop_
_atom_site_aniso_label
_atom_site_aniso_U_11
_atom_site_aniso_U_22
_atom_site_aniso_U_33
_atom_site_aniso_U_23
_atom_site_aniso_U_13
_atom_site_aniso_U_12
Zn 0.0360(3) 0.0211(3) 0.0174(3) -0.00018(19) -0.0034(2) 0.0018(2)
Co 0.0315(3) 0.0157(3) 0.0173(3) 0.0004(2) -0.0025(2) -0.0002(2)
Cl 0.0423(7) 0.0341(6) 0.0177(5) -0.0034(4) -0.0052(5) 0.0060(5)
O1 0.047(2) 0.0206(16) 0.0320(18) -0.0017(13) -0.0132(15) 0.0079(14)
O2 0.0334(19) 0.0352(18) 0.0206(16) 0.0000(13) -0.0015(14) 0.0077(14)
O3 0.070(2) 0.0253(17) 0.0242(17) -0.0036(14) 0.0025(16) -0.0210(16)
N1 0.029(2) 0.0183(18) 0.0167(18) -0.0015(14) 0.0013(15) 0.0008(15)
N2 0.042(2) 0.0192(19) 0.034(2) -0.0028(16) -0.0016(18) -0.0045(17)
N3 0.029(2) 0.0157(18) 0.0188(18) -0.0029(14) -0.0012(15) -0.0012(15)
N4 0.035(2) 0.0178(18) 0.0195(19) 0.0009(15) -0.0027(15) -0.0005(15)
N5 0.036(2) 0.0204(19) 0.0194(19) -0.0013(15) -0.0052(16) -0.0037(16)
N6 0.048(3) 0.027(2) 0.033(2) 0.0098(17) -0.007(2) 0.0045(19)
N7 0.030(2) 0.0198(18) 0.0162(17) 0.0023(14) -0.0032(15) 0.0003(15)
N8 0.032(2) 0.0213(19) 0.0189(18) 0.0024(15) -0.0013(15) 0.0021(16)
N9 0.035(2) 0.0178(18) 0.0148(17) 0.0022(14) -0.0044(15) 0.0016(15)
N10 0.042(3) 0.038(2) 0.024(2) 0.0041(18) -0.0021(18) -0.0055(19)
N11 0.039(2) 0.0149(17) 0.0195(19) -0.0024(14) -0.0008(16) -0.0004(16)
N12 0.044(2) 0.0195(19) 0.0188(19) -0.0060(15) -0.0070(17) 0.0020(16)
C1 0.035(3) 0.023(2) 0.023(2) -0.0030(18) -0.002(2) 0.002(2)
C2 0.031(3) 0.031(3) 0.031(3) -0.006(2) -0.001(2) 0.000(2)
C3 0.042(3) 0.015(2) 0.028(3) -0.0001(18) 0.000(2) -0.0002(19)
C4 0.033(3) 0.018(2) 0.015(2) 0.0007(17) 0.0022(18) 0.0016(18)
C5 0.039(3) 0.021(2) 0.015(2) 0.0034(18) 0.0011(19) -0.002(2)
C6 0.035(3) 0.014(2) 0.016(2) 0.0055(17) -0.0048(19) 0.0004(18)
C7 0.037(3) 0.022(2) 0.020(2) -0.0025(18) -0.004(2) 0.0055(19)
C8 0.032(3) 0.030(3) 0.034(3) 0.000(2) -0.008(2) 0.006(2)
C9 0.031(3) 0.061(3) 0.044(3) -0.012(3) -0.010(2) 0.004(2)
C10 0.038(3) 0.032(3) 0.031(3) -0.006(2) -0.012(2) 0.002(2)
C11 0.038(3) 0.023(2) 0.019(2) -0.0015(18) -0.0075(19) -0.0001(19)
C12 0.042(3) 0.025(2) 0.026(3) 0.0032(19) 0.001(2) 0.000(2)
C13 0.050(3) 0.027(3) 0.031(3) 0.006(2) -0.005(2) 0.000(2)
C14 0.039(3) 0.026(2) 0.031(3) -0.004(2) -0.003(2) 0.006(2)
C15 0.034(3) 0.018(2) 0.021(2) 0.0012(17) -0.0081(19) 0.0036(19)
C16 0.028(3) 0.023(2) 0.019(2) -0.0053(18) -0.0054(19) 0.0015(19)
C17 0.027(2) 0.021(2) 0.017(2) -0.0032(17) 0.0057(17) 0.0039(18)
C18 0.035(3) 0.023(2) 0.019(2) -0.0016(18) 0.0005(19) 0.0025(19)
C19 0.033(3) 0.018(2) 0.026(2) 0.0001(18) 0.000(2) 0.0021(18)
C20 0.047(3) 0.024(2) 0.041(3) 0.003(2) 0.003(2) -0.004(2)
C21 0.040(3) 0.029(3) 0.031(3) 0.010(2) 0.001(2) 0.005(2)
C22 0.036(3) 0.029(2) 0.021(2) 0.0036(19) -0.003(2) 0.007(2)
C23 0.037(3) 0.020(2) 0.016(2) 0.0016(17) -0.0024(18) -0.0022(18)
C24 0.039(3) 0.027(2) 0.019(2) -0.0038(18) -0.0015(19) 0.002(2)
C25 0.041(3) 0.032(3) 0.022(2) 0.002(2) -0.007(2) -0.007(2)
C26 0.039(3) 0.022(2) 0.016(2) 0.0031(18) -0.0029(19) -0.006(2)
C27 0.050(3) 0.019(2) 0.018(2) 0.0038(18) -0.005(2) -0.008(2)
C28 0.038(3) 0.017(2) 0.022(2) -0.0051(17) -0.0069(19) -0.0063(19)
C29 0.044(3) 0.018(2) 0.023(2) -0.0007(18) -0.003(2) -0.002(2)
C30 0.036(3) 0.017(2) 0.036(3) -0.006(2) -0.012(2) -0.0022(19)
C31 0.044(3) 0.020(2) 0.046(3) 0.000(2) -0.011(2) 0.003(2)
C32 0.042(3) 0.025(2) 0.033(3) -0.012(2) -0.006(2) 0.009(2)
C33 0.041(3) 0.030(3) 0.022(2) -0.007(2) -0.006(2) 0.003(2)
O4 0.042(3) 0.053(3) 0.098(4) 0.028(3) -0.022(3) -0.019(3)
O5 0.021(8) 0.020(7) 0.026(8) 0.000(6) 0.007(6) -0.012(7)

loop_
_atom_type_symbol
_atom_type_description
_atom_type_scat_dispersion_real
_atom_type_scat_dispersion_imag
_atom_type_scat_source
C C 0.0033 0.0016 'International Tables Vol C Tables 4.2.6.8 and 6.1.1.4'
H H 0.0000 0.0000 'International Tables Vol C Tables 4.2.6.8 and 6.1.1.4'
Cl Cl 0.1484 0.1585 'International Tables Vol C Tables 4.2.6.8 and 6.1.1.4'
Co Co 0.3494 0.9721 'International Tables Vol C Tables 4.2.6.8 and 6.1.1.4'
N N 0.0061 0.0033 'International Tables Vol C Tables 4.2.6.8 and 6.1.1.4'
O O 0.0106 0.0060 'International Tables Vol C Tables 4.2.6.8 and 6.1.1.4'
Zn Zn 0.2839 1.4301 'International Tables Vol C Tables 4.2.6.8 and 6.1.1.4'

loop_
_geom_angle_atom_site_label_1
_geom_angle_atom_site_label_2
_geom_angle_atom_site_label_3
_geom_angle
_geom_angle_site_symmetry_1
_geom_angle_site_symmetry_3
_geom_angle_publ_flag
N4 Zn Cl 107.08(10) . . ?
N8 Zn Cl 105.83(10) . . ?
N8 Zn N4 112.53(13) . . ?
N8 Zn N12 114.62(14) . . ?
N12 Zn Cl 102.99(10) . . ?
N12 Zn N4 112.77(14) . . ?
N3 Co N1 77.73(12) . . ?
N3 Co N5 175.73(13) . . ?
N3 Co N9 86.27(12) . . ?
N5 Co N1 98.67(12) . . ?
N5 Co N9 96.72(13) . . ?
N7 Co N1 87.07(12) . . ?
N7 Co N3 99.65(12) . . ?
N7 Co N5 77.74(13) . . ?
N7 Co N9 171.17(12) . . ?
N9 Co N1 100.65(12) . . ?
N11 Co N1 174.08(13) . . ?
N11 Co N3 96.66(13) . . ?
N11 Co N5 87.01(13) . . ?
N11 Co N7 95.82(13) . . ?
N11 Co N9 76.89(13) . . ?
C1 N1 Co 128.8(3) . . ?
C1 N1 C4 116.5(3) . . ?
C4 N1 Co 112.3(3) . . ?
C2 N2 C3 115.9(4) . . ?
C5 N3 Co 116.8(3) . . ?
C5 N3 C6 117.3(3) . . ?
C6 N3 Co 121.9(2) . . ?
C6 N4 Zn 123.2(3) . . ?
C6 N4 C11 117.9(4) . . ?
C11 N4 Zn 118.4(3) . . ?
C12 N5 Co 128.3(3) . . ?
C15 N5 Co 112.7(3) . . ?
C15 N5 C12 117.3(4) . . ?
C13 N6 C14 115.0(4) . . ?
C16 N7 Co 117.8(3) . . ?
C16 N7 C17 119.0(3) . . ?
C17 N7 Co 121.1(3) . . ?
C17 N8 Zn 123.3(3) . . ?
C17 N8 C22 117.5(3) . . ?
C22 N8 Zn 119.1(3) . . ?
C23 N9 Co 129.4(3) . . ?
C23 N9 C26 117.1(4) . . ?
C26 N9 Co 112.7(3) . . ?
C24 N10 C25 115.3(4) . . ?
C27 N11 Co 118.4(3) . . ?
C27 N11 C28 117.2(3) . . ?
C28 N11 Co 124.2(3) . . ?
C28 N12 Zn 121.1(3) . . ?
C28 N12 C33 118.3(4) . . ?
C33 N12 Zn 120.3(3) . . ?
N1 C1 H1 119.0 . . ?
N1 C1 C2 121.9(4) . . ?
C2 C1 H1 119.0 . . ?
N2 C2 C1 122.1(4) . . ?
N2 C2 H2 118.9 . . ?
C1 C2 H2 118.9 . . ?
N2 C3 H3 118.8 . . ?
N2 C3 C4 122.5(4) . . ?
C4 C3 H3 118.8 . . ?
N1 C4 C3 121.1(4) . . ?
N1 C4 C5 117.2(3) . . ?
C3 C4 C5 121.7(4) . . ?
O1 C5 N3 128.8(4) . . ?
O1 C5 C4 118.8(4) . . ?
N3 C5 C4 112.4(4) . . ?
N4 C6 N3 116.1(4) . . ?
N4 C6 C7 120.7(4) . . ?
C7 C6 N3 122.9(4) . . ?
C6 C7 H7 119.3 . . ?
C6 C7 C8 121.5(4) . . ?
C8 C7 H7 119.3 . . ?
C7 C8 C9 121.5(4) . . ?
C7 C8 C10 116.8(4) . . ?
C10 C8 C9 121.6(4) . . ?
C8 C9 H9A 109.5 . . ?
C8 C9 H9B 109.5 . . ?
C8 C9 H9C 109.5 . . ?
H9A C9 H9B 109.5 . . ?
H9A C9 H9C 109.5 . . ?
H9B C9 H9C 109.5 . . ?
C8 C10 H10 120.2 . . ?
C11 C10 C8 119.5(4) . . ?
C11 C10 H10 120.2 . . ?
N4 C11 C10 123.4(4) . . ?
N4 C11 H11 118.3 . . ?
C10 C11 H11 118.3 . . ?
N5 C12 H12 119.5 . . ?
N5 C12 C13 121.0(4) . . ?
C13 C12 H12 119.5 . . ?
N6 C13 C12 123.1(4) . . ?
N6 C13 H13 118.4 . . ?
C12 C13 H13 118.4 . . ?
N6 C14 H14 118.7 . . ?
N6 C14 C15 122.5(4) . . ?
C15 C14 H14 118.7 . . ?
N5 C15 C14 121.0(4) . . ?
N5 C15 C16 117.8(3) . . ?
C14 C15 C16 121.2(4) . . ?
O2 C16 N7 128.7(4) . . ?
O2 C16 C15 119.0(4) . . ?
N7 C16 C15 112.3(4) . . ?
N7 C17 C18 122.2(4) . . ?
N8 C17 N7 116.4(3) . . ?
N8 C17 C18 121.0(4) . . ?
C17 C18 H18 119.6 . . ?
C19 C18 C17 120.9(4) . . ?
C19 C18 H18 119.6 . . ?
C18 C19 C20 121.6(4) . . ?
C18 C19 C21 117.5(4) . . ?
C21 C19 C20 120.8(4) . . ?
C19 C20 H20A 109.5 . . ?
C19 C20 H20B 109.5 . . ?
C19 C20 H20C 109.5 . . ?
H20A C20 H20B 109.5 . . ?
H20A C20 H20C 109.5 . . ?
H20B C20 H20C 109.5 . . ?
C19 C21 H21 120.4 . . ?
C22 C21 C19 119.2(4) . . ?
C22 C21 H21 120.4 . . ?
N8 C22 C21 123.8(4) . . ?
N8 C22 H22 118.1 . . ?
C21 C22 H22 118.1 . . ?
N9 C23 H23 119.4 . . ?
N9 C23 C24 121.1(4) . . ?
C24 C23 H23 119.4 . . ?
N10 C24 C23 122.9(4) . . ?
N10 C24 H24 118.6 . . ?
C23 C24 H24 118.6 . . ?
N10 C25 H25 118.5 . . ?
N10 C25 C26 123.1(4) . . ?
C26 C25 H25 118.5 . . ?
N9 C26 C25 120.5(4) . . ?
N9 C26 C27 116.8(4) . . ?
C25 C26 C27 122.7(4) . . ?
O3 C27 N11 128.2(4) . . ?
O3 C27 C26 118.7(4) . . ?
N11 C27 C26 113.1(4) . . ?
N12 C28 N11 118.0(4) . . ?
N12 C28 C29 121.2(4) . . ?
C29 C28 N11 120.4(4) . . ?
C28 C29 H29 119.7 . . ?
C30 C29 C28 120.6(4) . . ?
C30 C29 H29 119.7 . . ?
C29 C30 C31 120.4(4) . . ?
C32 C30 C29 117.1(4) . . ?
C32 C30 C31 122.5(4) . . ?
C30 C31 H31A 109.5 . . ?
C30 C31 H31B 109.5 . . ?
C30 C31 H31C 109.5 . . ?
H31A C31 H31B 109.5 . . ?
H31A C31 H31C 109.5 . . ?
H31B C31 H31C 109.5 . . ?
C30 C32 H32 119.8 . . ?
C30 C32 C33 120.3(4) . . ?
C33 C32 H32 119.8 . . ?
N12 C33 C32 122.4(4) . . ?
N12 C33 H33 118.8 . . ?
C32 C33 H33 118.8 . . ?
H4A O4 H4B 104.5 . . ?
H5A O5 H5B 109.5 . . ?

loop_
_geom_bond_atom_site_label_1
_geom_bond_atom_site_label_2
_geom_bond_distance
_geom_bond_site_symmetry_2
_geom_bond_publ_flag
Zn Cl 2.2658(12) . ?
Zn N4 2.027(4) . ?
Zn N8 2.014(3) . ?
Zn N12 2.026(3) . ?
Co N1 2.156(3) . ?
Co N3 2.108(3) . ?
Co N5 2.138(3) . ?
Co N7 2.089(3) . ?
Co N9 2.149(3) . ?
Co N11 2.084(3) . ?
O1 C5 1.238(5) . ?
O2 C16 1.233(5) . ?
O3 C27 1.247(5) . ?
N1 C1 1.337(5) . ?
N1 C4 1.346(5) . ?
N2 C2 1.338(5) . ?
N2 C3 1.339(5) . ?
N3 C5 1.339(5) . ?
N3 C6 1.398(5) . ?
N4 C6 1.351(5) . ?
N4 C11 1.359(5) . ?
N5 C12 1.338(5) . ?
N5 C15 1.334(5) . ?
N6 C13 1.335(6) . ?
N6 C14 1.352(5) . ?
N7 C16 1.341(5) . ?
N7 C17 1.395(5) . ?
N8 C17 1.355(5) . ?
N8 C22 1.358(5) . ?
N9 C23 1.329(5) . ?
N9 C26 1.355(5) . ?
N10 C24 1.332(5) . ?
N10 C25 1.342(5) . ?
N11 C27 1.324(5) . ?
N11 C28 1.411(5) . ?
N12 C28 1.345(5) . ?
N12 C33 1.345(5) . ?
C1 H1 0.9500 . ?
C1 C2 1.383(6) . ?
C2 H2 0.9500 . ?
C3 H3 0.9500 . ?
C3 C4 1.388(5) . ?
C4 C5 1.509(6) . ?
C6 C7 1.381(6) . ?
C7 H7 0.9500 . ?
C7 C8 1.388(6) . ?
C8 C9 1.499(6) . ?
C8 C10 1.394(6) . ?
C9 H9A 0.9800 . ?
C9 H9B 0.9800 . ?
C9 H9C 0.9800 . ?
C10 H10 0.9500 . ?
C10 C11 1.360(6) . ?
C11 H11 0.9500 . ?
C12 H12 0.9500 . ?
C12 C13 1.378(6) . ?
C13 H13 0.9500 . ?
C14 H14 0.9500 . ?
C14 C15 1.383(5) . ?
C15 C16 1.509(5) . ?
C17 C18 1.396(5) . ?
C18 H18 0.9500 . ?
C18 C19 1.381(5) . ?
C19 C20 1.496(6) . ?
C19 C21 1.397(6) . ?
C20 H20A 0.9800 . ?
C20 H20B 0.9800 . ?
C20 H20C 0.9800 . ?
C21 H21 0.9500 . ?
C21 C22 1.364(6) . ?
C22 H22 0.9500 . ?
C23 H23 0.9500 . ?
C23 C24 1.385(6) . ?
C24 H24 0.9500 . ?
C25 H25 0.9500 . ?
C25 C26 1.374(6) . ?
C26 C27 1.501(6) . ?
C28 C29 1.394(6) . ?
C29 H29 0.9500 . ?
C29 C30 1.384(6) . ?
C30 C31 1.514(5) . ?
C30 C32 1.379(6) . ?
C31 H31A 0.9800 . ?
C31 H31B 0.9800 . ?
C31 H31C 0.9800 . ?
C32 H32 0.9500 . ?
C32 C33 1.380(6) . ?
C33 H33 0.9500 . ?
O4 H4A 0.8701 . ?
O4 H4B 0.8700 . ?
O5 H5A 0.8699 . ?
O5 H5B 0.8701 . ?

loop_
_geom_torsion_atom_site_label_1
_geom_torsion_atom_site_label_2
_geom_torsion_atom_site_label_3
_geom_torsion_atom_site_label_4
_geom_torsion
_geom_torsion_site_symmetry_1
_geom_torsion_site_symmetry_2
_geom_torsion_site_symmetry_3
_geom_torsion_site_symmetry_4
_geom_torsion_publ_flag
Zn N4 C6 N3 -4.6(5) . . . . ?
Zn N4 C6 C7 169.1(3) . . . . ?
Zn N4 C11 C10 -168.1(3) . . . . ?
Zn N8 C17 N7 4.1(5) . . . . ?
Zn N8 C17 C18 176.9(3) . . . . ?
Zn N8 C22 C21 -174.5(3) . . . . ?
Zn N12 C28 N11 -2.6(5) . . . . ?
Zn N12 C28 C29 170.9(3) . . . . ?
Zn N12 C33 C32 -171.8(3) . . . . ?
Co N1 C1 C2 -159.2(3) . . . . ?
Co N1 C4 C3 162.1(3) . . . . ?
Co N1 C4 C5 -16.4(4) . . . . ?
Co N3 C5 O1 164.9(4) . . . . ?
Co N3 C5 C4 -16.3(4) . . . . ?
Co N3 C6 N4 72.8(4) . . . . ?
Co N3 C6 C7 -100.7(4) . . . . ?
Co N5 C12 C13 -162.9(3) . . . . ?
Co N5 C15 C14 166.8(3) . . . . ?
Co N5 C15 C16 -14.4(4) . . . . ?
Co N7 C16 O2 178.6(3) . . . . ?
Co N7 C16 C15 -2.5(4) . . . . ?
Co N7 C17 N8 68.3(4) . . . . ?
Co N7 C17 C18 -104.4(4) . . . . ?
Co N9 C23 C24 -168.4(3) . . . . ?
Co N9 C26 C25 168.7(3) . . . . ?
Co N9 C26 C27 -12.7(4) . . . . ?
Co N11 C27 O3 -173.0(3) . . . . ?
Co N11 C27 C26 8.4(5) . . . . ?
Co N11 C28 N12 70.7(4) . . . . ?
Co N11 C28 C29 -102.9(4) . . . . ?
N1 C1 C2 N2 -0.4(7) . . . . ?
N1 C4 C5 O1 -159.1(4) . . . . ?
N1 C4 C5 N3 22.0(5) . . . . ?
N2 C3 C4 N1 0.9(6) . . . . ?
N2 C3 C4 C5 179.3(4) . . . . ?
N3 C6 C7 C8 171.6(4) . . . . ?
N4 C6 C7 C8 -1.6(6) . . . . ?
N5 C12 C13 N6 -2.0(7) . . . . ?
N5 C15 C16 O2 -169.4(4) . . . . ?
N5 C15 C16 N7 11.5(5) . . . . ?
N6 C14 C15 N5 -1.4(6) . . . . ?
N6 C14 C15 C16 179.9(4) . . . . ?
N7 C17 C18 C19 169.3(4) . . . . ?
N8 C17 C18 C19 -3.1(6) . . . . ?
N9 C23 C24 N10 1.4(6) . . . . ?
N9 C26 C27 O3 -175.3(4) . . . . ?
N9 C26 C27 N11 3.4(5) . . . . ?
N10 C25 C26 N9 2.0(6) . . . . ?
N10 C25 C26 C27 -176.5(4) . . . . ?
N11 C28 C29 C30 174.2(4) . . . . ?
N12 C28 C29 C30 0.8(6) . . . . ?
C1 N1 C4 C3 -1.8(6) . . . . ?
C1 N1 C4 C5 179.7(3) . . . . ?
C2 N2 C3 C4 0.3(6) . . . . ?
C3 N2 C2 C1 -0.6(6) . . . . ?
C3 C4 C5 O1 22.5(6) . . . . ?
C3 C4 C5 N3 -156.4(4) . . . . ?
C4 N1 C1 C2 1.6(6) . . . . ?
C5 N3 C6 N4 -130.3(4) . . . . ?
C5 N3 C6 C7 56.1(5) . . . . ?
C6 N3 C5 O1 6.9(6) . . . . ?
C6 N3 C5 C4 -174.3(3) . . . . ?
C6 N4 C11 C10 4.2(6) . . . . ?
C6 C7 C8 C9 -173.7(4) . . . . ?
C6 C7 C8 C10 4.6(6) . . . . ?
C7 C8 C10 C11 -3.2(6) . . . . ?
C8 C10 C11 N4 -1.2(7) . . . . ?
C9 C8 C10 C11 175.1(4) . . . . ?
C11 N4 C6 N3 -176.5(3) . . . . ?
C11 N4 C6 C7 -2.8(5) . . . . ?
C12 N5 C15 C14 0.0(6) . . . . ?
C12 N5 C15 C16 178.8(3) . . . . ?
C13 N6 C14 C15 1.1(6) . . . . ?
C14 N6 C13 C12 0.6(6) . . . . ?
C14 C15 C16 O2 9.4(6) . . . . ?
C14 C15 C16 N7 -169.7(4) . . . . ?
C15 N5 C12 C13 1.6(6) . . . . ?
C16 N7 C17 N8 -128.4(4) . . . . ?
C16 N7 C17 C18 58.9(5) . . . . ?
C17 N7 C16 O2 14.7(6) . . . . ?
C17 N7 C16 C15 -166.3(3) . . . . ?
C17 N8 C22 C21 1.9(6) . . . . ?
C17 C18 C19 C20 -173.9(4) . . . . ?
C17 C18 C19 C21 2.9(6) . . . . ?
C18 C19 C21 C22 -0.5(6) . . . . ?
C19 C21 C22 N8 -2.0(7) . . . . ?
C20 C19 C21 C22 176.4(4) . . . . ?
C22 N8 C17 N7 -172.2(3) . . . . ?
C22 N8 C17 C18 0.6(5) . . . . ?
C23 N9 C26 C25 -1.6(5) . . . . ?
C23 N9 C26 C27 177.0(3) . . . . ?
C24 N10 C25 C26 -0.7(6) . . . . ?
C25 N10 C24 C23 -1.0(6) . . . . ?
C25 C26 C27 O3 3.2(6) . . . . ?
C25 C26 C27 N11 -178.0(4) . . . . ?
C26 N9 C23 C24 0.0(5) . . . . ?
C27 N11 C28 N12 -114.5(4) . . . . ?
C27 N11 C28 C29 71.9(5) . . . . ?
C28 N11 C27 O3 12.0(6) . . . . ?
C28 N11 C27 C26 -166.7(3) . . . . ?
C28 N12 C33 C32 2.2(6) . . . . ?
C28 C29 C30 C31 -177.4(4) . . . . ?
C28 C29 C30 C32 2.4(6) . . . . ?
C29 C30 C32 C33 -3.3(6) . . . . ?
C30 C32 C33 N12 1.0(7) . . . . ?
C31 C30 C32 C33 176.6(4) . . . . ?
C33 N12 C28 N11 -176.7(4) . . . . ?
C33 N12 C28 C29 -3.1(6) . . . . ?
